data_7123802
loop_
_publ_author_name
'Liu, Bing-Cheng'
'Ge, Ning'
'Zhai, Yuan-Qi'
'Zhang, Tao'
'Ding, You-Song'
'Zheng, Yan-Zhen'

_publ_section_title
;
 Imido Ligand Significantly Enhances The Effective Energy Barrier of
 Dysprosium(III) Single-Molecule Magnets
;
_journal_name_full 'Chemical Communications'
_journal_paper_doi 10.1039/C9CC04687A
_journal_year 2019
_chemical_formula_moiety 'C39 H60 Cl2 Dy N3 O3, C4 H8 O'
_chemical_formula_sum 'C43 H68 Cl2 Dy N3 O4'
_chemical_formula_weight 924.40
_space_group_crystal_system monoclinic
_space_group_IT_number 14
_space_group_name_Hall '-P 2yn'
_space_group_name_H-M_alt 'P 1 21/n 1'
_symmetry_space_group_name_Hall '-P 2yn'
_symmetry_space_group_name_H-M 'P 1 21/n 1'
_atom_sites_solution_hydrogens geom
_atom_sites_solution_primary heavy
_audit_creation_date 2018-11-21
_audit_creation_method
;
Olex2 1.2
(compiled 2018.05.29 svn.r3508 for OlexSys, GUI svn.r5506)
;
_audit_update_record
;
2018-12-19 deposited with the CCDC.    2019-07-09 downloaded from the CCDC.
;
_cell_angle_alpha 90
_cell_angle_beta 96.1852(13)
_cell_angle_gamma 90
_cell_formula_units_Z 4
_cell_length_a 18.1751(16)
_cell_length_b 12.3575(11)
_cell_length_c 20.0341(17)
_cell_measurement_reflns_used 9889
_cell_measurement_temperature 296(2)
_cell_measurement_theta_max 27.400
_cell_measurement_theta_min 2.254
_cell_volume 4473.4(7)
_computing_cell_refinement 'SAINT v8.27A (Bruker, 2012)'
_computing_data_reduction 'SAINT v8.27A (Bruker, 2012)'
_computing_molecular_graphics 'Olex2 (Dolomanov et al., 2009)'
_computing_publication_material 'Olex2 (Dolomanov et al., 2009)'
_computing_structure_refinement 'XL (Sheldrick, 2008)'
_computing_structure_solution 'XS (Sheldrick, 2008)'
_diffrn_ambient_temperature 296.15
_diffrn_measured_fraction_theta_full 1.000
_diffrn_measured_fraction_theta_max 0.992
_diffrn_measurement_device_type 'CCD area detector'
_diffrn_measurement_method 'phi and omega scans'
_diffrn_radiation_type MoK\a
_diffrn_radiation_wavelength 0.71073
_diffrn_reflns_av_R_equivalents 0.0411
_diffrn_reflns_av_unetI/netI 0.0417
_diffrn_reflns_Laue_measured_fraction_full 1.000
_diffrn_reflns_Laue_measured_fraction_max 0.992
_diffrn_reflns_limit_h_max 23
_diffrn_reflns_limit_h_min -23
_diffrn_reflns_limit_k_max 16
_diffrn_reflns_limit_k_min -11
_diffrn_reflns_limit_l_max 25
_diffrn_reflns_limit_l_min -26
_diffrn_reflns_number 41929
_diffrn_reflns_point_group_measured_fraction_full 1.000
_diffrn_reflns_point_group_measured_fraction_max 0.992
_diffrn_reflns_theta_full 25.242
_diffrn_reflns_theta_max 27.663
_diffrn_reflns_theta_min 1.601
_exptl_absorpt_coefficient_mu 1.831
_exptl_absorpt_correction_T_max 0.668
_exptl_absorpt_correction_T_min 0.618
_exptl_absorpt_correction_type multi-scan
_exptl_absorpt_process_details
;
SADABS-2012/1 (Bruker,2012) was used for absorption correction.
wR2(int) was 0.0750 before and 0.0440 after correction.
The Ratio of minimum to maximum transmission is 0.8383.
The \l/2 correction factor is 0.0015.
;
_exptl_crystal_colour colourless
_exptl_crystal_density_diffrn 1.373
_exptl_crystal_description stick
_exptl_crystal_F_000 1916
_exptl_crystal_size_max 0.268
_exptl_crystal_size_mid 0.24
_exptl_crystal_size_min 0.22
_refine_diff_density_max 1.021
_refine_diff_density_min -0.381
_refine_diff_density_rms 0.094
_refine_ls_extinction_method none
_refine_ls_goodness_of_fit_ref 1.029
_refine_ls_hydrogen_treatment constr
_refine_ls_matrix_type full
_refine_ls_number_parameters 486
_refine_ls_number_reflns 10355
_refine_ls_number_restraints 0
_refine_ls_restrained_S_all 1.029
_refine_ls_R_factor_all 0.0507
_refine_ls_R_factor_gt 0.0310
_refine_ls_shift/su_max 0.002
_refine_ls_shift/su_mean 0.000
_refine_ls_structure_factor_coef Fsqd
_refine_ls_weighting_details 'w=1/[\s^2^(Fo^2^)+(0.0312P)^2^+2.1161P] where P=(Fo^2^+2Fc^2^)/3'
_refine_ls_weighting_scheme calc
_refine_ls_wR_factor_gt 0.0638
_refine_ls_wR_factor_ref 0.0702
_reflns_Friedel_coverage 0.000
_reflns_number_gt 8044
_reflns_number_total 10355
_reflns_threshold_expression 'I > 2\s(I)'
_cod_data_source_file c9cc04687a2.cif
_cod_data_source_block 1_CCDC1
_cod_database_code 7123802
_shelx_shelxl_version_number 2014/7
_shelx_space_group_comment
;
The symmetry employed for this shelxl refinement is uniquely defined
by the following loop, which should always be used as a source of
symmetry information in preference to the above space-group names.
They are only intended as comments.
;
_shelx_estimated_absorpt_t_max 0.689
_shelx_estimated_absorpt_t_min 0.640
_olex2_refinement_description
;
1. Fixed Uiso
 At 1.2 times of:
  All C(H) groups, All C(H,H) groups
 At 1.5 times of:
  All C(H,H,H) groups
2.a Ternary CH refined with riding coordinates:
 C8BA(H8BA), C3AA(H3AA), C9AA(H9AA), C4(H4)
2.b Secondary CH2 refined with riding coordinates:
 C9BA(H9BA,H9BB), C0BA(H0BA,H0BB), C2(H2A,H2B), C3(H3A,H3B), C5(H5A,H5B),
 C6(H6A,H6B), C8(H8A,H8B), C15(H15A,H15B), C18(H18A,H18B), C1CA(H1CA,H1CB),
 C0CA(H0CA,H0CB), C2CA(H2CA,H2CB), C4CA(H4CA,H4CB), C3CA(H3CA,H3CB), C6AA(H6AA,
 H6AB), C5CA(H5CA,H5CB)
2.c Aromatic/amide H refined with riding coordinates:
 C4BA(H4BA), C2AA(H2AA), C4AA(H4AA), C8AA(H8AA), C7(H7), C12(H12), C13(H13),
 C14(H14)
2.d Idealised Me refined as rotating group:
 C2BA(H2BA,H2BB,H2BC), C9(H9A,H9B,H9C), C11(H11A,H11B,H11C), C16(H16A,H16B,
 H16C), C17(H17A,H17B,H17C), C19(H19A,H19B,H19C), C20(H20A,H20B,H20C),
 C6BA(H6BA,H6BB,H6BC)
;
_olex2_submission_special_instructions 'No special instructions were received'

loop_
_space_group_symop_operation_xyz
'x, y, z'
'-x+1/2, y+1/2, -z+1/2'
'-x, -y, -z'
'x-1/2, -y-1/2, z-1/2'

loop_
_atom_site_label
_atom_site_type_symbol
_atom_site_fract_x
_atom_site_fract_y
_atom_site_fract_z
_atom_site_U_iso_or_equiv
_atom_site_adp_type
_atom_site_occupancy
_atom_site_site_symmetry_order
_atom_site_calc_flag
_atom_site_refinement_flags_posn
Dy1 Dy 0.34289(2) 0.71613(2) 0.38413(2) 0.01769(4) Uani 1 1 d .
Cl2 Cl 0.35521(4) 0.92503(6) 0.36357(4) 0.03083(18) Uani 1 1 d .
Cl3 Cl 0.36959(5) 0.50719(7) 0.37952(4) 0.03276(18) Uani 1 1 d .
N4 N 0.26753(12) 0.7177(2) 0.45795(11) 0.0201(5) Uani 1 1 d .
C0AA C 0.22723(14) 0.7130(2) 0.50523(13) 0.0154(5) Uani 1 1 d .
N1AA N 0.24272(12) 0.74904(19) 0.57265(11) 0.0177(5) Uani 1 1 d .
O7 O 0.25831(11) 0.70919(17) 0.28641(10) 0.0251(5) Uani 1 1 d .
O1 O 0.45954(10) 0.73198(17) 0.44879(10) 0.0252(5) Uani 1 1 d .
O2 O 0.42745(11) 0.71094(17) 0.29315(10) 0.0259(5) Uani 1 1 d .
N3BA N 0.15527(12) 0.6689(2) 0.50544(11) 0.0177(5) Uani 1 1 d .
C4BA C 0.18331(15) 0.7281(2) 0.60919(14) 0.0213(6) Uani 1 1 d .
H4BA H 0.1809 0.7450 0.6542 0.026 Uiso 1 1 calc R
C5BA C 0.07263(14) 0.7174(3) 0.40575(14) 0.0211(6) Uani 1 1 d .
O6BA O 0.20454(15) 0.8510(3) 0.76000(13) 0.0577(8) Uani 1 1 d .
C7BA C 0.36430(15) 0.7602(2) 0.63752(14) 0.0205(6) Uani 1 1 d .
C8BA C 0.08211(16) 0.8371(3) 0.42119(15) 0.0238(7) Uani 1 1 d .
H8BA H 0.1113 0.8435 0.4651 0.029 Uiso 1 1 calc R
C9BA C 0.19980(17) 0.7315(3) 0.17634(15) 0.0303(7) Uani 1 1 d .
H9BA H 0.2233 0.6781 0.1502 0.036 Uiso 1 1 calc R
H9BB H 0.1757 0.7855 0.1464 0.036 Uiso 1 1 calc R
C2AA C 0.37154(16) 0.9806(3) 0.60469(15) 0.0263(7) Uani 1 1 d .
H2AA H 0.3746 1.0536 0.5941 0.032 Uiso 1 1 calc R
C3AA C 0.13986(16) 0.4397(2) 0.47548(15) 0.0240(7) Uani 1 1 d .
H3AA H 0.1654 0.4746 0.5154 0.029 Uiso 1 1 calc R
C4AA C 0.42540(16) 0.8236(3) 0.66153(15) 0.0243(7) Uani 1 1 d .
H4AA H 0.4641 0.7925 0.6891 0.029 Uiso 1 1 calc R
C5AA C 0.30889(15) 0.9212(2) 0.57985(15) 0.0219(6) Uani 1 1 d .
C7AA C 0.10936(14) 0.6364(2) 0.44618(13) 0.0175(6) Uani 1 1 d .
C8AA C 0.05384(16) 0.4977(3) 0.37443(15) 0.0248(7) Uani 1 1 d .
H8AA H 0.0471 0.4249 0.3636 0.030 Uiso 1 1 calc R
C9AA C 0.36028(16) 0.6398(3) 0.65281(15) 0.0250(7) Uani 1 1 d .
H9AA H 0.3085 0.6227 0.6579 0.030 Uiso 1 1 calc R
C0BA C 0.48215(18) 0.7920(3) 0.28129(17) 0.0328(8) Uani 1 1 d .
H0BA H 0.5138 0.8075 0.3223 0.039 Uiso 1 1 calc R
H0BB H 0.4584 0.8585 0.2649 0.039 Uiso 1 1 calc R
C1BA C 0.30669(15) 0.8116(2) 0.59662(14) 0.0187(6) Uani 1 1 d .
C2BA C 0.3822(2) 0.5738(3) 0.59331(18) 0.0396(9) Uani 1 1 d .
H2BA H 0.3536 0.5974 0.5528 0.059 Uiso 1 1 calc GR
H2BB H 0.3728 0.4985 0.6006 0.059 Uiso 1 1 calc GR
H2BC H 0.4339 0.5842 0.5893 0.059 Uiso 1 1 calc GR
C1 C 0.10081(15) 0.5268(2) 0.43177(14) 0.0197(6) Uani 1 1 d .
C2 C 0.19657(16) 0.6325(3) 0.27673(16) 0.0267(7) Uani 1 1 d .
H2A H 0.1715 0.6272 0.3169 0.032 Uiso 1 1 calc R
H2B H 0.2138 0.5612 0.2655 0.032 Uiso 1 1 calc R
C3 C 0.48093(17) 0.8217(3) 0.49351(17) 0.0310(8) Uani 1 1 d .
H3A H 0.4423 0.8376 0.5219 0.037 Uiso 1 1 calc R
H3B H 0.4905 0.8860 0.4681 0.037 Uiso 1 1 calc R
C4 C 0.24387(17) 0.9745(3) 0.53804(17) 0.0294(7) Uani 1 1 d .
H4 H 0.2227 0.9204 0.5058 0.035 Uiso 1 1 calc R
C5 C 0.14562(16) 0.6792(3) 0.21904(16) 0.0277(7) Uani 1 1 d .
H5A H 0.1121 0.7322 0.2347 0.033 Uiso 1 1 calc R
H5B H 0.1171 0.6229 0.1945 0.033 Uiso 1 1 calc R
C6 C 0.51931(16) 0.6541(3) 0.45121(17) 0.0291(7) Uani 1 1 d .
H6A H 0.5287 0.6331 0.4062 0.035 Uiso 1 1 calc R
H6B H 0.5074 0.5898 0.4757 0.035 Uiso 1 1 calc R
C7 C 0.42893(16) 0.9319(3) 0.64471(15) 0.0265(7) Uani 1 1 d .
H7 H 0.4703 0.9724 0.6605 0.032 Uiso 1 1 calc R
C8 C 0.25486(18) 0.7826(3) 0.22891(15) 0.0323(7) Uani 1 1 d .
H8A H 0.3030 0.7893 0.2126 0.039 Uiso 1 1 calc R
H8B H 0.2383 0.8539 0.2410 0.039 Uiso 1 1 calc R
C9 C 0.08493(18) 0.3586(3) 0.49854(18) 0.0395(9) Uani 1 1 d .
H9A H 0.0494 0.3959 0.5223 0.059 Uiso 1 1 calc GR
H9B H 0.1109 0.3063 0.5277 0.059 Uiso 1 1 calc GR
H9C H 0.0598 0.3226 0.4602 0.059 Uiso 1 1 calc GR
C11 C 0.26458(19) 1.0719(3) 0.49794(18) 0.0371(8) Uani 1 1 d .
H11A H 0.2822 1.1289 0.5281 0.056 Uiso 1 1 calc GR
H11B H 0.2219 1.0964 0.4696 0.056 Uiso 1 1 calc GR
H11C H 0.3028 1.0519 0.4707 0.056 Uiso 1 1 calc GR
C12 C 0.01741(15) 0.5756(3) 0.33369(15) 0.0269(7) Uani 1 1 d .
H12 H -0.0132 0.5549 0.2956 0.032 Uiso 1 1 calc R
C13 C 0.13053(15) 0.6798(2) 0.56856(14) 0.0215(6) Uani 1 1 d .
H13 H 0.0848 0.6572 0.5803 0.026 Uiso 1 1 calc R
C14 C 0.02632(15) 0.6834(3) 0.34939(15) 0.0236(7) Uani 1 1 d .
H14 H 0.0010 0.7349 0.3219 0.028 Uiso 1 1 calc R
C15 C 0.4283(2) 0.6253(3) 0.24376(16) 0.0348(8) Uani 1 1 d .
H15A H 0.3783 0.6065 0.2256 0.042 Uiso 1 1 calc R
H15B H 0.4524 0.5612 0.2636 0.042 Uiso 1 1 calc R
C16 C 0.4066(2) 0.6064(3) 0.71774(18) 0.0435(10) Uani 1 1 d .
H16A H 0.4582 0.6128 0.7121 0.065 Uiso 1 1 calc GR
H16B H 0.3956 0.5327 0.7282 0.065 Uiso 1 1 calc GR
H16C H 0.3951 0.6526 0.7537 0.065 Uiso 1 1 calc GR
C17 C 0.19784(19) 0.3816(3) 0.4387(2) 0.0455(10) Uani 1 1 d .
H17A H 0.1740 0.3466 0.3994 0.068 Uiso 1 1 calc GR
H17B H 0.2228 0.3284 0.4679 0.068 Uiso 1 1 calc GR
H17C H 0.2331 0.4332 0.4258 0.068 Uiso 1 1 calc GR
C18 C 0.5263(2) 0.7436(3) 0.2292(2) 0.0456(10) Uani 1 1 d .
H18A H 0.5681 0.7026 0.2501 0.055 Uiso 1 1 calc R
H18B H 0.5440 0.7992 0.2008 0.055 Uiso 1 1 calc R
C19 C 0.1838(2) 1.0052(4) 0.5817(2) 0.0570(12) Uani 1 1 d .
H19A H 0.1685 0.9420 0.6045 0.085 Uiso 1 1 calc GR
H19B H 0.1422 1.0347 0.5541 0.085 Uiso 1 1 calc GR
H19C H 0.2027 1.0581 0.6142 0.085 Uiso 1 1 calc GR
C20 C 0.12530(19) 0.8939(3) 0.36972(18) 0.0353(8) Uani 1 1 d .
H20A H 0.1723 0.8589 0.3684 0.053 Uiso 1 1 calc GR
H20B H 0.1330 0.9684 0.3823 0.053 Uiso 1 1 calc GR
H20C H 0.0976 0.8902 0.3262 0.053 Uiso 1 1 calc GR
C6BA C 0.00816(19) 0.8929(3) 0.42629(19) 0.0383(9) Uani 1 1 d .
H6BA H -0.0213 0.8897 0.3836 0.057 Uiso 1 1 calc GR
H6BB H 0.0166 0.9672 0.4390 0.057 Uiso 1 1 calc GR
H6BC H -0.0174 0.8570 0.4595 0.057 Uiso 1 1 calc GR
C1CA C 0.2650(2) 0.9256(4) 0.76538(19) 0.0499(10) Uani 1 1 d .
H1CA H 0.2472 0.9993 0.7594 0.060 Uiso 1 1 calc R
H1CB H 0.2981 0.9103 0.7317 0.060 Uiso 1 1 calc R
C0CA C 0.4709(2) 0.6705(3) 0.18970(19) 0.0478(10) Uani 1 1 d .
H0CA H 0.4390 0.7110 0.1568 0.057 Uiso 1 1 calc R
H0CB H 0.4955 0.6136 0.1672 0.057 Uiso 1 1 calc R
C2CA C 0.3035(3) 0.9104(5) 0.8336(2) 0.0745(16) Uani 1 1 d .
H2CA H 0.3565 0.9057 0.8318 0.089 Uiso 1 1 calc R
H2CB H 0.2935 0.9709 0.8621 0.089 Uiso 1 1 calc R
C4CA C 0.2202(4) 0.7710(5) 0.8086(3) 0.110(3) Uani 1 1 d .
H4CA H 0.2380 0.7062 0.7882 0.132 Uiso 1 1 calc R
H4CB H 0.1757 0.7526 0.8289 0.132 Uiso 1 1 calc R
C3CA C 0.2764(4) 0.8121(5) 0.8595(3) 0.120(3) Uani 1 1 d .
H3CA H 0.2552 0.8258 0.9011 0.145 Uiso 1 1 calc R
H3CB H 0.3162 0.7601 0.8682 0.145 Uiso 1 1 calc R
C6AA C 0.58593(16) 0.7112(3) 0.48710(17) 0.0328(8) Uani 1 1 d .
H6AA H 0.6199 0.6602 0.5109 0.039 Uiso 1 1 calc R
H6AB H 0.6121 0.7527 0.4560 0.039 Uiso 1 1 calc R
C5CA C 0.55053(17) 0.7842(3) 0.53524(17) 0.0361(8) Uani 1 1 d .
H5CA H 0.5390 0.7447 0.5746 0.043 Uiso 1 1 calc R
H5CB H 0.5824 0.8448 0.5492 0.043 Uiso 1 1 calc R

loop_
_atom_site_aniso_label
_atom_site_aniso_U_11
_atom_site_aniso_U_22
_atom_site_aniso_U_33
_atom_site_aniso_U_23
_atom_site_aniso_U_13
_atom_site_aniso_U_12
Dy1 0.01589(6) 0.02095(8) 0.01649(7) 0.00075(6) 0.00289(5) -0.00109(6)
Cl2 0.0398(4) 0.0214(4) 0.0316(4) 0.0029(3) 0.0054(3) 0.0009(3)
Cl3 0.0351(4) 0.0219(4) 0.0426(5) 0.0016(4) 0.0100(4) -0.0026(3)
N4 0.0181(11) 0.0234(13) 0.0186(12) -0.0007(11) 0.0008(9) -0.0010(10)
C0AA 0.0157(11) 0.0135(13) 0.0162(13) 0.0001(12) -0.0017(10) 0.0019(11)
N1AA 0.0179(11) 0.0199(13) 0.0153(12) -0.0025(9) 0.0018(9) -0.0020(9)
O7 0.0247(10) 0.0295(12) 0.0204(10) 0.0042(10) -0.0003(8) -0.0057(9)
O1 0.0191(9) 0.0263(12) 0.0292(12) -0.0047(10) -0.0017(9) 0.0028(9)
O2 0.0281(10) 0.0262(12) 0.0249(11) -0.0037(10) 0.0101(9) -0.0034(9)
N3BA 0.0152(10) 0.0238(13) 0.0141(11) -0.0008(10) 0.0012(9) -0.0025(10)
C4BA 0.0208(13) 0.0276(18) 0.0160(14) -0.0017(13) 0.0047(11) -0.0023(12)
C5BA 0.0180(12) 0.0274(16) 0.0182(14) 0.0012(14) 0.0039(11) -0.0016(13)
O6BA 0.0548(17) 0.074(2) 0.0418(16) 0.0002(16) -0.0086(13) -0.0139(16)
C7BA 0.0207(13) 0.0235(17) 0.0171(14) -0.0042(12) 0.0005(11) -0.0006(12)
C8BA 0.0233(14) 0.0230(17) 0.0246(16) 0.0016(13) 0.0005(12) 0.0016(13)
C9BA 0.0320(16) 0.037(2) 0.0212(16) -0.0002(14) -0.0018(13) 0.0024(15)
C2AA 0.0266(15) 0.0222(17) 0.0300(17) -0.0010(14) 0.0025(13) -0.0043(13)
C3AA 0.0234(14) 0.0255(17) 0.0218(15) 0.0012(13) -0.0028(12) -0.0024(13)
C4AA 0.0201(13) 0.0298(17) 0.0218(15) -0.0041(13) -0.0038(12) -0.0010(12)
C5AA 0.0210(14) 0.0214(16) 0.0234(15) -0.0016(13) 0.0030(12) -0.0003(12)
C7AA 0.0129(12) 0.0256(16) 0.0142(13) 0.0001(12) 0.0022(10) -0.0020(11)
C8AA 0.0255(15) 0.0240(17) 0.0245(16) -0.0052(13) 0.0001(13) -0.0038(13)
C9AA 0.0218(14) 0.0230(17) 0.0284(16) 0.0024(14) -0.0052(13) -0.0004(13)
C0BA 0.0316(16) 0.037(2) 0.0313(17) 0.0032(16) 0.0102(14) -0.0099(15)
C1BA 0.0162(12) 0.0223(16) 0.0176(14) -0.0056(11) 0.0017(11) -0.0006(11)
C2BA 0.049(2) 0.0246(19) 0.045(2) -0.0046(17) 0.0054(18) 0.0062(16)
C1 0.0169(13) 0.0251(16) 0.0171(14) 0.0001(12) 0.0014(11) -0.0008(12)
C2 0.0237(14) 0.0275(18) 0.0288(17) -0.0023(14) 0.0027(13) -0.0058(13)
C3 0.0286(16) 0.0323(19) 0.0309(18) -0.0112(15) -0.0023(14) 0.0018(14)
C4 0.0254(15) 0.0193(17) 0.042(2) 0.0010(15) -0.0040(14) -0.0008(13)
C5 0.0238(14) 0.0283(18) 0.0299(17) -0.0042(14) -0.0020(13) -0.0004(13)
C6 0.0225(14) 0.0268(18) 0.0373(19) 0.0029(15) 0.0006(14) 0.0049(13)
C7 0.0231(14) 0.0274(18) 0.0278(17) -0.0081(14) -0.0024(13) -0.0082(13)
C8 0.0357(17) 0.037(2) 0.0224(16) 0.0082(16) -0.0031(14) -0.0061(16)
C9 0.0293(17) 0.048(2) 0.041(2) 0.0172(18) 0.0032(15) -0.0040(16)
C11 0.0396(19) 0.0265(19) 0.044(2) 0.0039(16) -0.0013(16) 0.0034(15)
C12 0.0196(14) 0.039(2) 0.0208(15) -0.0034(14) -0.0050(12) -0.0047(13)
C13 0.0174(13) 0.0304(17) 0.0178(14) 0.0003(12) 0.0060(11) -0.0021(12)
C14 0.0189(13) 0.0308(18) 0.0203(15) 0.0019(13) -0.0014(12) 0.0027(12)
C15 0.0431(19) 0.033(2) 0.0299(18) -0.0092(15) 0.0120(15) 0.0008(16)
C16 0.046(2) 0.035(2) 0.045(2) 0.0133(18) -0.0167(18) -0.0040(17)
C17 0.0339(18) 0.054(3) 0.052(2) 0.020(2) 0.0171(17) 0.0159(17)
C18 0.0354(19) 0.051(3) 0.055(3) 0.012(2) 0.0242(18) 0.0074(17)
C19 0.0312(19) 0.052(3) 0.090(3) 0.023(2) 0.016(2) 0.0167(18)
C20 0.0351(18) 0.0282(19) 0.043(2) 0.0029(16) 0.0081(16) 0.0017(15)
C6BA 0.0358(19) 0.032(2) 0.049(2) -0.0028(17) 0.0138(17) 0.0073(15)
C1CA 0.057(3) 0.057(3) 0.039(2) -0.010(2) 0.0182(19) -0.007(2)
C0CA 0.068(3) 0.045(2) 0.035(2) -0.0030(18) 0.026(2) 0.004(2)
C2CA 0.063(3) 0.092(4) 0.063(3) 0.007(3) -0.019(2) -0.030(3)
C4CA 0.128(5) 0.089(4) 0.096(4) 0.041(4) -0.066(4) -0.054(4)
C3CA 0.159(6) 0.098(5) 0.086(4) 0.037(4) -0.067(4) -0.063(4)
C6AA 0.0215(14) 0.039(2) 0.0373(19) 0.0046(17) -0.0003(13) 0.0025(15)
C5CA 0.0265(15) 0.050(2) 0.0300(17) -0.0025(18) -0.0046(14) -0.0021(16)

loop_
_atom_type_symbol
_atom_type_description
_atom_type_scat_dispersion_real
_atom_type_scat_dispersion_imag
_atom_type_scat_source
C C 0.0033 0.0016 'International Tables Vol C Tables 4.2.6.8 and 6.1.1.4'
H H 0.0000 0.0000 'International Tables Vol C Tables 4.2.6.8 and 6.1.1.4'
Cl Cl 0.1484 0.1585 'International Tables Vol C Tables 4.2.6.8 and 6.1.1.4'
Dy Dy -0.1892 4.4098 'International Tables Vol C Tables 4.2.6.8 and 6.1.1.4'
N N 0.0061 0.0033 'International Tables Vol C Tables 4.2.6.8 and 6.1.1.4'
O O 0.0106 0.0060 'International Tables Vol C Tables 4.2.6.8 and 6.1.1.4'

loop_
_geom_angle_atom_site_label_1
_geom_angle_atom_site_label_2
_geom_angle_atom_site_label_3
_geom_angle
Cl2 Dy1 Cl3 159.99(3)
N4 Dy1 Cl2 99.93(7)
N4 Dy1 Cl3 99.73(7)
N4 Dy1 O7 99.62(8)
N4 Dy1 O1 102.99(8)
N4 Dy1 O2 177.44(7)
O7 Dy1 Cl2 87.97(5)
O7 Dy1 Cl3 92.37(6)
O7 Dy1 O1 157.19(7)
O7 Dy1 O2 77.96(7)
O1 Dy1 Cl2 85.31(5)
O1 Dy1 Cl3 86.72(5)
O1 Dy1 O2 79.47(7)
O2 Dy1 Cl2 80.91(5)
O2 Dy1 Cl3 79.61(5)
C0AA N4 Dy1 174.4(2)
N4 C0AA N1AA 128.9(2)
N4 C0AA N3BA 129.2(2)
N3BA C0AA N1AA 101.9(2)
C0AA N1AA C1BA 123.9(2)
C4BA N1AA C0AA 110.9(2)
C4BA N1AA C1BA 124.8(2)
C2 O7 Dy1 123.71(17)
C8 O7 Dy1 126.90(17)
C8 O7 C2 109.3(2)
C3 O1 Dy1 124.38(16)
C6 O1 Dy1 125.93(17)
C6 O1 C3 109.7(2)
C0BA O2 Dy1 125.92(18)
C0BA O2 C15 109.5(2)
C15 O2 Dy1 124.53(18)
C0AA N3BA C7AA 124.1(2)
C13 N3BA C0AA 110.7(2)
C13 N3BA C7AA 124.3(2)
C13 C4BA N1AA 108.1(2)
C7AA C5BA C8BA 122.6(2)
C14 C5BA C8BA 120.2(3)
C14 C5BA C7AA 117.2(3)
C4CA O6BA C1CA 107.9(3)
C4AA C7BA C9AA 122.1(3)
C4AA C7BA C1BA 117.3(3)
C1BA C7BA C9AA 120.6(2)
C5BA C8BA C20 111.4(3)
C5BA C8BA C6BA 111.9(3)
C6BA C8BA C20 110.9(3)
C8 C9BA C5 101.9(2)
C7 C2AA C5AA 120.8(3)
C1 C3AA C9 111.2(2)
C1 C3AA C17 111.1(3)
C9 C3AA C17 110.2(3)
C7 C4AA C7BA 120.9(3)
C2AA C5AA C4 121.5(3)
C1BA C5AA C2AA 117.8(3)
C1BA C5AA C4 120.7(3)
C5BA C7AA N3BA 118.3(3)
C1 C7AA N3BA 119.2(2)
C1 C7AA C5BA 122.5(2)
C12 C8AA C1 121.0(3)
C7BA C9AA C2BA 110.0(3)
C7BA C9AA C16 113.7(3)
C16 C9AA C2BA 110.7(3)
O2 C0BA C18 105.4(3)
C7BA C1BA N1AA 118.4(3)
C5AA C1BA N1AA 119.0(2)
C5AA C1BA C7BA 122.6(3)
C7AA C1 C3AA 122.5(2)
C7AA C1 C8AA 117.7(3)
C8AA C1 C3AA 119.8(3)
O7 C2 C5 104.5(2)
O1 C3 C5CA 105.1(3)
C11 C4 C5AA 114.4(3)
C11 C4 C19 110.0(3)
C19 C4 C5AA 110.7(3)
C2 C5 C9BA 102.2(2)
O1 C6 C6AA 105.3(3)
C2AA C7 C4AA 120.7(3)
O7 C8 C9BA 105.0(3)
C14 C12 C8AA 120.1(3)
C4BA C13 N3BA 108.5(3)
C12 C14 C5BA 121.5(3)
O2 C15 C0CA 105.3(3)
C0BA C18 C0CA 103.1(3)
O6BA C1CA C2CA 105.7(3)
C15 C0CA C18 102.1(3)
C3CA C2CA C1CA 107.2(4)
O6BA C4CA C3CA 108.4(4)
C2CA C3CA C4CA 106.6(4)
C5CA C6AA C6 102.0(3)
C3 C5CA C6AA 102.6(3)

loop_
_geom_bond_atom_site_label_1
_geom_bond_atom_site_label_2
_geom_bond_distance
Dy1 Cl2 2.6275(8)
Dy1 Cl3 2.6307(9)
Dy1 N4 2.121(2)
Dy1 O7 2.3568(19)
Dy1 O1 2.3706(19)
Dy1 O2 2.508(2)
N4 C0AA 1.260(4)
C0AA N1AA 1.421(3)
C0AA N3BA 1.417(3)
N1AA C4BA 1.392(4)
N1AA C1BA 1.435(3)
O7 C2 1.466(3)
O7 C8 1.463(4)
O1 C3 1.452(4)
O1 C6 1.448(3)
O2 C0BA 1.449(4)
O2 C15 1.450(4)
N3BA C7AA 1.433(3)
N3BA C13 1.394(4)
C4BA C13 1.331(4)
C5BA C8BA 1.517(4)
C5BA C7AA 1.410(4)
C5BA C14 1.398(4)
O6BA C1CA 1.430(5)
O6BA C4CA 1.396(6)
C7BA C4AA 1.402(4)
C7BA C9AA 1.522(4)
C7BA C1BA 1.409(4)
C8BA C20 1.532(4)
C8BA C6BA 1.524(4)
C9BA C5 1.517(4)
C9BA C8 1.511(4)
C2AA C5AA 1.400(4)
C2AA C7 1.383(4)
C3AA C1 1.515(4)
C3AA C9 1.521(4)
C3AA C17 1.529(4)
C4AA C7 1.383(4)
C5AA C1BA 1.397(4)
C5AA C4 1.523(4)
C7AA C1 1.389(4)
C8AA C1 1.402(4)
C8AA C12 1.384(4)
C9AA C2BA 1.532(5)
C9AA C16 1.528(4)
C0BA C18 1.506(5)
C2 C5 1.515(4)
C3 C5CA 1.512(4)
C4 C11 1.516(4)
C4 C19 1.519(5)
C6 C6AA 1.514(4)
C12 C14 1.375(4)
C15 C0CA 1.506(5)
C18 C0CA 1.511(5)
C1CA C2CA 1.478(5)
C2CA C3CA 1.429(7)
C4CA C3CA 1.455(7)
C6AA C5CA 1.514(5)
